data_7100913
loop_
_publ_author_name
'Paul Wood'
'Antonio Alberola'
'Carlos J. Gomez Garcia'
'Simon Humphrey'

_publ_section_title
;
A new Co(II) coordination solid with mixed oxygen,
carboxylate, pyridine and thiolate donors exhibiting canted antiferromagnetism
with TC ? 68 K.
;
_journal_name_full 'Chemical Communications'
_journal_paper_doi 10.1039/b600347h
_journal_year 2006
_chemical_formula_moiety 'C24 H14 Co4 N4 O9 S4'
_chemical_formula_sum 'C24 H14 Co4 N4 O9 S4'
_chemical_formula_weight 866.35
_chemical_name_common 'tetracobalt(ii)tetra-2-mercaptonicotinate hydrate'
_space_group_IT_number 29
_symmetry_cell_setting orthorhombic
_symmetry_space_group_name_Hall 'P 2c -2ac'
_symmetry_space_group_name_H-M 'P c a 21'
_cell_angle_alpha 90.00
_cell_angle_beta 90.00
_cell_angle_gamma 90.00
_cell_formula_units_Z 4
_cell_length_a 20.8760(6)
_cell_length_b 12.3647(2)
_cell_length_c 10.9125(2)
_cell_measurement_temperature 180(2)
_cell_volume 2816.79(11)
_diffrn_ambient_temperature 180(2)
_exptl_crystal_density_diffrn 2.043
_cod_database_code 7100913

loop_
_symmetry_equiv_pos_as_xyz
'x, y, z'
'-x, -y, z+1/2'
'x+1/2, -y, z'
'-x+1/2, y, z+1/2'

loop_
_atom_site_label
_atom_site_type_symbol
_atom_site_fract_x
_atom_site_fract_y
_atom_site_fract_z
_atom_site_U_iso_or_equiv
_atom_site_adp_type
_atom_site_occupancy
_atom_site_symmetry_multiplicity
_atom_site_calc_flag
_atom_site_refinement_flags
_atom_site_disorder_assembly
_atom_site_disorder_group
Co1 Co 0.26041(4) 0.51708(8) 1.47444(9) 0.0228(2) Uani 1 1 d . . .
Co2 Co 0.12708(5) 0.26069(7) 1.70539(10) 0.0220(2) Uani 1 1 d . . .
Co3 Co 0.35014(5) 0.77025(7) 1.75414(9) 0.0203(2) Uani 1 1 d . . .
Co4 Co 0.02955(5) -0.02208(8) 1.44164(9) 0.0248(2) Uani 1 1 d D . .
S1 S 0.32094(11) 0.36679(15) 1.34544(19) 0.0340(5) Uani 1 1 d . . .
S2 S 0.29410(10) 0.68472(15) 1.60054(17) 0.0276(4) Uani 1 1 d . . .
S3 S 0.18790(10) 0.39066(15) 1.5455(2) 0.0304(5) Uani 1 1 d . . .
S4 S 0.08284(11) 0.11239(17) 1.5392(2) 0.0376(5) Uani 1 1 d . . .
N1 N 0.3266(3) 0.4183(5) 1.5684(6) 0.0311(16) Uani 1 1 d . . .
N2 N 0.3192(3) 0.6292(4) 1.3814(5) 0.0194(13) Uani 1 1 d . . .
N3 N 0.0726(3) 0.3691(4) 1.6099(5) 0.0235(14) Uani 1 1 d . . .
N4 N 0.1896(3) 0.1425(5) 1.6478(6) 0.0255(14) Uani 1 1 d . . .
O1 O 0.4302(3) 0.1906(4) 1.3328(4) 0.0299(13) Uani 1 1 d . . .
O2 O 0.4860(2) 0.1548(4) 1.4962(5) 0.0311(13) Uani 1 1 d . . .
O3 O 0.4033(2) 0.8577(4) 1.6376(4) 0.0246(12) Uani 1 1 d . . .
O4 O 0.4421(2) 0.9403(4) 1.4741(5) 0.0341(13) Uani 1 1 d . . .
O5 O 0.1830(2) 0.6022(4) 1.4011(4) 0.0258(12) Uani 1 1 d . . .
O6 O 0.0909(2) 0.6676(4) 1.3370(5) 0.0260(12) Uani 1 1 d . . .
O7 O 0.1129(3) -0.0999(4) 1.4003(5) 0.0284(12) Uani 1 1 d . . .
O8 O 0.2117(2) -0.1386(4) 1.3526(5) 0.0265(12) Uani 1 1 d . . .
O9 O 0.0124(3) -0.0121(4) 1.2590(4) 0.0340(13) Uani 1 1 d D . .
H9A H -0.0241(15) -0.036(6) 1.230(2) 0.041 Uiso 1 1 d D . .
H9B H 0.0431(14) -0.021(6) 1.2065(19) 0.041 Uiso 1 1 d D . .
C2 C 0.3539(3) 0.3477(5) 1.4870(7) 0.0219(16) Uani 1 1 d . . .
C3 C 0.4010(4) 0.2742(6) 1.5271(7) 0.0263(17) Uani 1 1 d . . .
C4 C 0.4145(4) 0.2666(6) 1.6539(8) 0.0315(19) Uani 1 1 d . . .
H4 H 0.4454 0.2164 1.6830 0.038 Uiso 1 1 calc R . .
C5 C 0.3825(4) 0.3321(7) 1.7342(8) 0.039(2) Uani 1 1 d . . .
H5 H 0.3896 0.3252 1.8198 0.046 Uiso 1 1 calc R . .
C6 C 0.3401(4) 0.4080(7) 1.6908(7) 0.041(2) Uani 1 1 d . . .
H6 H 0.3195 0.4548 1.7475 0.050 Uiso 1 1 calc R . .
C7 C 0.4398(3) 0.2024(5) 1.4445(8) 0.0277(18) Uani 1 1 d . . .
C12 C 0.3367(3) 0.7040(5) 1.4647(7) 0.0213(15) Uani 1 1 d . . .
C13 C 0.3825(3) 0.7841(5) 1.4347(7) 0.0201(16) Uani 1 1 d . . .
C14 C 0.4050(5) 0.7873(6) 1.3152(7) 0.040(2) Uani 1 1 d . . .
H14 H 0.4360 0.8401 1.2931 0.048 Uiso 1 1 calc R . .
C15 C 0.3830(4) 0.7134(6) 1.2253(8) 0.040(2) Uani 1 1 d . . .
H15 H 0.3950 0.7187 1.1415 0.048 Uiso 1 1 calc R . .
C16 C 0.3424(4) 0.6321(6) 1.2687(8) 0.0345(19) Uani 1 1 d . . .
H16 H 0.3308 0.5756 1.2140 0.041 Uiso 1 1 calc R . .
C17 C 0.4107(4) 0.8657(6) 1.5194(7) 0.0249(17) Uani 1 1 d . . .
C22 C 0.1104(3) 0.4349(5) 1.5403(7) 0.0203(15) Uani 1 1 d . . .
C23 C 0.0829(3) 0.5196(5) 1.4710(7) 0.0192(14) Uani 1 1 d . . .
C24 C 0.0178(4) 0.5273(6) 1.4687(9) 0.0355(19) Uani 1 1 d . . .
H24 H -0.0018 0.5804 1.4183 0.043 Uiso 1 1 calc R . .
C25 C -0.0202(4) 0.4591(6) 1.5385(9) 0.037(2) Uani 1 1 d . . .
H25 H -0.0656 0.4661 1.5373 0.044 Uiso 1 1 calc R . .
C26 C 0.0082(4) 0.3822(6) 1.6086(7) 0.0327(19) Uani 1 1 d . . .
H26 H -0.0177 0.3365 1.6580 0.039 Uiso 1 1 calc R . .
C27 C 0.1226(4) 0.5990(5) 1.3991(6) 0.0181(15) Uani 1 1 d . . .
C32 C 0.1618(4) 0.0760(6) 1.5637(7) 0.0301(18) Uani 1 1 d . . .
C33 C 0.1984(3) -0.0042(5) 1.5045(6) 0.0236(17) Uani 1 1 d . . .
C34 C 0.2634(4) -0.0097(6) 1.5366(8) 0.035(2) Uani 1 1 d . . .
H34 H 0.2897 -0.0619 1.4974 0.042 Uiso 1 1 calc R . .
C35 C 0.2898(4) 0.0567(6) 1.6211(8) 0.040(2) Uani 1 1 d . . .
H35 H 0.3339 0.0513 1.6415 0.048 Uiso 1 1 calc R . .
C36 C 0.2509(4) 0.1324(6) 1.6770(8) 0.034(2) Uani 1 1 d . . .
H36 H 0.2686 0.1785 1.7379 0.041 Uiso 1 1 calc R . .
C37 C 0.1727(4) -0.0846(6) 1.4149(7) 0.0257(17) Uani 1 1 d . . .

loop_
_atom_site_aniso_label
_atom_site_aniso_U_11
_atom_site_aniso_U_22
_atom_site_aniso_U_33
_atom_site_aniso_U_23
_atom_site_aniso_U_13
_atom_site_aniso_U_12
Co1 0.0201(5) 0.0283(5) 0.0200(5) -0.0044(4) 0.0011(5) -0.0048(4)
Co2 0.0266(6) 0.0181(5) 0.0214(5) -0.0030(4) -0.0017(5) -0.0015(4)
Co3 0.0234(6) 0.0194(5) 0.0182(5) -0.0016(4) -0.0002(4) -0.0012(4)
Co4 0.0250(5) 0.0236(5) 0.0257(6) -0.0033(4) -0.0014(5) 0.0022(4)
S1 0.0456(13) 0.0307(11) 0.0257(11) -0.0053(8) -0.0030(10) 0.0126(10)
S2 0.0298(11) 0.0315(11) 0.0215(10) -0.0091(8) 0.0061(9) -0.0105(8)
S3 0.0260(11) 0.0310(11) 0.0343(12) 0.0034(9) 0.0018(9) -0.0005(8)
S4 0.0319(12) 0.0348(12) 0.0460(13) -0.0183(10) -0.0075(11) 0.0027(9)
N1 0.023(4) 0.033(4) 0.038(5) -0.011(3) 0.001(3) 0.000(3)
N2 0.014(3) 0.021(3) 0.024(4) -0.009(2) 0.000(3) -0.003(2)
N3 0.030(4) 0.018(3) 0.023(3) 0.001(2) -0.002(3) -0.002(3)
N4 0.028(4) 0.023(3) 0.026(4) -0.003(3) -0.004(3) 0.004(3)
O1 0.052(4) 0.024(3) 0.014(3) -0.005(2) 0.003(3) 0.003(2)
O2 0.032(3) 0.023(3) 0.038(3) 0.001(2) 0.001(3) 0.004(2)
O3 0.032(3) 0.024(3) 0.018(3) 0.000(2) 0.001(2) -0.007(2)
O4 0.039(3) 0.031(3) 0.032(3) 0.002(2) -0.005(3) -0.017(2)
O5 0.025(3) 0.028(3) 0.024(3) 0.004(2) 0.000(2) -0.004(2)
O6 0.028(3) 0.021(3) 0.029(3) 0.005(2) -0.002(2) -0.002(2)
O7 0.025(3) 0.031(3) 0.029(3) -0.012(2) -0.005(2) 0.006(2)
O8 0.028(3) 0.027(3) 0.025(3) -0.010(2) -0.004(2) 0.005(2)
O9 0.039(3) 0.043(3) 0.020(3) -0.003(3) -0.002(3) 0.007(3)
C2 0.015(4) 0.024(4) 0.026(4) -0.013(3) 0.002(3) 0.002(3)
C3 0.024(4) 0.033(4) 0.022(4) 0.003(3) -0.007(3) -0.008(3)
C4 0.031(5) 0.029(4) 0.034(5) -0.003(4) -0.008(4) 0.000(4)
C5 0.033(5) 0.049(5) 0.034(5) -0.001(4) -0.004(4) 0.003(4)
C6 0.046(5) 0.062(6) 0.015(4) -0.014(4) -0.007(4) -0.002(4)
C7 0.027(4) 0.015(4) 0.041(5) 0.004(3) -0.005(4) -0.004(3)
C12 0.017(4) 0.029(4) 0.018(4) -0.002(3) -0.002(3) 0.006(3)
C13 0.020(4) 0.020(4) 0.021(4) -0.001(3) 0.001(3) -0.002(3)
C14 0.067(7) 0.028(5) 0.026(5) -0.007(3) 0.002(4) -0.012(4)
C15 0.056(6) 0.043(5) 0.020(5) -0.009(4) 0.009(4) -0.021(4)
C16 0.037(5) 0.039(5) 0.028(5) -0.014(4) -0.008(4) -0.004(4)
C17 0.020(4) 0.026(4) 0.029(5) -0.003(3) -0.004(3) 0.002(3)
C22 0.023(4) 0.019(4) 0.018(4) -0.003(3) 0.002(3) 0.001(3)
C23 0.016(3) 0.022(3) 0.020(3) 0.000(3) -0.005(3) -0.003(3)
C24 0.029(5) 0.030(4) 0.047(5) 0.011(4) -0.001(5) 0.006(3)
C25 0.018(4) 0.031(5) 0.062(6) 0.008(4) 0.000(4) 0.005(3)
C26 0.022(4) 0.042(5) 0.034(5) -0.001(4) 0.014(4) -0.004(3)
C27 0.025(4) 0.023(4) 0.007(3) -0.002(3) 0.004(3) 0.001(3)
C32 0.037(5) 0.026(4) 0.027(5) -0.004(3) -0.006(4) 0.000(4)
C33 0.023(4) 0.020(4) 0.028(4) -0.007(3) -0.002(3) -0.002(3)
C34 0.024(4) 0.038(5) 0.044(5) -0.009(4) -0.008(4) 0.006(3)
C35 0.026(5) 0.037(5) 0.056(6) -0.011(4) -0.016(4) 0.009(4)
C36 0.039(5) 0.023(4) 0.041(5) -0.012(3) -0.021(4) 0.004(4)
C37 0.036(5) 0.024(4) 0.018(4) 0.002(3) -0.004(4) 0.006(3)

loop_
_geom_bond_atom_site_label_1
_geom_bond_atom_site_label_2
_geom_bond_distance
_geom_bond_site_symmetry_2
_geom_bond_publ_flag
Co1 O5 2.088(5) . ?
Co1 N1 2.111(7) . ?
Co1 N2 2.112(6) . ?
Co1 S3 2.310(2) . ?
Co1 S2 2.585(2) . ?
Co1 S1 2.652(2) . ?
Co2 O1 2.028(5) 4 ?
Co2 N3 2.044(6) . ?
Co2 N4 2.058(6) . ?
Co2 S1 2.288(2) 4 ?
Co2 S3 2.691(2) . ?
Co2 S4 2.739(2) . ?
Co3 O6 1.985(5) 4 ?
Co3 O3 2.005(5) . ?
Co3 O8 2.023(5) 4_565 ?
Co3 S2 2.301(2) . ?
Co3 O7 2.391(5) 4_565 ?
Co4 O2 1.968(5) 3_455 ?
Co4 O9 2.028(5) . ?
Co4 O7 2.039(5) . ?
Co4 O4 2.117(5) 3_465 ?
Co4 S4 2.266(2) . ?
S1 C2 1.707(7) . ?
S1 Co2 2.288(2) 4_554 ?
S2 C12 1.745(7) . ?
S3 C22 1.708(7) . ?
S4 C32 1.729(8) . ?
N1 C2 1.370(9) . ?
N1 C6 1.371(10) . ?
N2 C16 1.322(10) . ?
N2 C12 1.347(9) . ?
N3 C26 1.354(10) . ?
N3 C22 1.364(9) . ?
N4 C36 1.326(10) . ?
N4 C32 1.362(9) . ?
O1 C7 1.244(9) . ?
O1 Co2 2.028(5) 4_554 ?
O2 C7 1.263(9) . ?
O2 Co4 1.968(5) 3 ?
O3 C17 1.302(9) . ?
O4 C17 1.235(9) . ?
O4 Co4 2.117(5) 3_565 ?
O5 C27 1.262(8) . ?
O6 C27 1.272(8) . ?
O6 Co3 1.985(5) 4_554 ?
O7 C37 1.272(9) . ?
O7 Co3 2.391(5) 4_544 ?
O8 C37 1.254(9) . ?
O8 Co3 2.023(5) 4_544 ?
O9 H9A 0.878(18) . ?
O9 H9B 0.866(18) . ?
C2 C3 1.408(10) . ?
C3 C4 1.416(11) . ?
C3 C7 1.504(11) . ?
C4 C5 1.367(11) . ?
C4 H4 0.9500 . ?
C5 C6 1.373(12) . ?
C5 H5 0.9500 . ?
C6 H6 0.9500 . ?
C12 C13 1.415(9) . ?
C13 C14 1.387(11) . ?
C13 C17 1.490(10) . ?
C14 C15 1.418(11) . ?
C14 H14 0.9500 . ?
C15 C16 1.397(11) . ?
C15 H15 0.9500 . ?
C16 H16 0.9500 . ?
C22 C23 1.414(10) . ?
C23 C24 1.363(9) . ?
C23 C27 1.505(9) . ?
C24 C25 1.387(11) . ?
C24 H24 0.9500 . ?
C25 C26 1.356(11) . ?
C25 H25 0.9500 . ?
C26 H26 0.9500 . ?
C32 C33 1.409(11) . ?
C33 C34 1.403(10) . ?
C33 C37 1.494(10) . ?
C34 C35 1.353(11) . ?
C34 H34 0.9500 . ?
C35 C36 1.381(11) . ?
C35 H35 0.9500 . ?
C36 H36 0.9500 . ?
